data_1564016
loop_
_publ_author_name
'Rezaeivala, Majid'
'Ahmadi, Musa'
'Captain, Burjor'
'Bayat, Mehdi'
'Saeidirad, Mahdi'
'\,Sahin-B\"ol\"ukba\,s\?i, Serap'
'Y\?ild\?iz, Batuhan'
'Gable, Robert William'

_publ_section_title
;
 Some new morpholine-based Schiff-base complexes; Synthesis,
 characterization, anticancer activities and theoretical studies
;
_journal_name_full 'Inorganica Chimica Acta'
_journal_page_first 119935
_journal_paper_doi 10.1016/j.ica.2020.119935
_journal_volume 513
_journal_year 2020
_chemical_formula_moiety 'C22 H29 N4 O2 Zn, 1(Cl O4)'
_chemical_formula_sum 'C22 H29 Cl N4 O6 Zn'
_chemical_formula_weight 546.29
_space_group_crystal_system monoclinic
_space_group_IT_number 14
_space_group_name_Hall '-P 2ybc'
_space_group_name_H-M_alt 'P 1 21/c 1'
_atom_sites_solution_hydrogens geom
_cell_angle_alpha 90
_cell_angle_beta 100.2630(10)
_cell_angle_gamma 90
_cell_formula_units_Z 8
_cell_length_a 18.6482(12)
_cell_length_b 13.4928(9)
_cell_length_c 19.1516(12)
_cell_measurement_reflns_used 6376
_cell_measurement_temperature 273(2)
_cell_measurement_theta_max 30.16
_cell_measurement_theta_min 2.25
_cell_volume 4741.8(5)
_computing_cell_refinement 'Bruker SAINT'
_computing_data_collection 'Bruker APEX2'
_computing_data_reduction 'Bruker SAINT, SADABS and XPREP'
_computing_molecular_graphics 'Olex2 (Dolomanov et al., 2009)'
_computing_publication_material 'Olex2 (Dolomanov et al., 2009)'
_computing_structure_refinement 'SHELXL-2018/3 (Sheldrick, 2016)'
_computing_structure_solution 'SHELXT 2014/5 (Sheldrick, 2014)'
_diffrn_ambient_temperature 273(2)
_diffrn_measured_fraction_theta_full 1.000
_diffrn_measured_fraction_theta_max 0.966
_diffrn_measurement_device_type 'Bruker APEX-II CCD'
_diffrn_measurement_method '\w scans'
_diffrn_radiation_monochromator graphite
_diffrn_radiation_type MoK\a
_diffrn_radiation_wavelength 0.71073
_diffrn_reflns_av_R_equivalents 0.0266
_diffrn_reflns_av_unetI/netI 0.0272
_diffrn_reflns_Laue_measured_fraction_full 1.000
_diffrn_reflns_Laue_measured_fraction_max 0.966
_diffrn_reflns_limit_h_max 28
_diffrn_reflns_limit_h_min -28
_diffrn_reflns_limit_k_max 20
_diffrn_reflns_limit_k_min -20
_diffrn_reflns_limit_l_max 29
_diffrn_reflns_limit_l_min -29
_diffrn_reflns_number 64623
_diffrn_reflns_point_group_measured_fraction_full 1.000
_diffrn_reflns_point_group_measured_fraction_max 0.966
_diffrn_reflns_theta_full 25.242
_diffrn_reflns_theta_max 33.304
_diffrn_reflns_theta_min 1.856
_diffrn_source 'sealed tube'
_diffrn_standards_number 0
_exptl_absorpt_coefficient_mu 1.195
_exptl_absorpt_correction_T_max 0.7457
_exptl_absorpt_correction_T_min 0.5650
_exptl_absorpt_correction_type multi-scan
_exptl_absorpt_process_details 'SADABS (Bruker, 2008)'
_exptl_crystal_colour 'dark brown'
_exptl_crystal_density_diffrn 1.531
_exptl_crystal_description needle
_exptl_crystal_F_000 2272
_exptl_crystal_size_max 0.1
_exptl_crystal_size_mid 0.02
_exptl_crystal_size_min 0.01
_refine_diff_density_max 0.477
_refine_diff_density_min -0.411
_refine_diff_density_rms 0.068
_refine_ls_extinction_coef .
_refine_ls_extinction_method none
_refine_ls_goodness_of_fit_ref 1.018
_refine_ls_hydrogen_treatment constr
_refine_ls_matrix_type full
_refine_ls_number_parameters 800
_refine_ls_number_reflns 17692
_refine_ls_number_restraints 500
_refine_ls_restrained_S_all 1.043
_refine_ls_R_factor_all 0.0685
_refine_ls_R_factor_gt 0.0385
_refine_ls_shift/su_max 0.002
_refine_ls_shift/su_mean 0.000
_refine_ls_structure_factor_coef Fsqd
_refine_ls_weighting_details 'w=1/[\s^2^(Fo^2^)+(0.0504P)^2^+0.9690P] where P=(Fo^2^+2Fc^2^)/3'
_refine_ls_weighting_scheme calc
_refine_ls_wR_factor_gt 0.0942
_refine_ls_wR_factor_ref 0.1065
_reflns_Friedel_coverage 0.000
_reflns_Friedel_fraction_full .
_reflns_Friedel_fraction_max .
_reflns_number_gt 11915
_reflns_number_total 17692
_reflns_threshold_expression 'I > 2\s(I)'
_cod_data_source_file MA_ZnA5.cif
_cod_data_source_block ma_zna5
_cod_database_code 1564016
_shelx_space_group_comment
;
The symmetry employed for this shelxl refinement is uniquely defined
by the following loop, which should always be used as a source of
symmetry information in preference to the above space-group names.
They are only intended as comments.
;
_shelx_estimated_absorpt_t_max 0.988
_shelx_estimated_absorpt_t_min 0.890
_olex2_refinement_description
;
1. Fixed Uiso
 At 1.2 times of:
  All C(H) groups, All C(H,H) groups
2. Restrained distances
 Cl1-O5 = Cl1-O6 = Cl1-O7 = Cl1-O8
 1.42 with sigma of 0.001
 O5-O6 = O5-O7 = O5-O8 = O6-O7 = O6-O8 = O7-O8
 2.31832 with sigma of 0.001
 Cl1A-O5A = Cl1A-O6A = Cl1A-O7A = Cl1A-O8A
 1.42 with sigma of 0.001
 O5A-O6A = O5A-O7A = O5A-O8A = O6A-O7A = O6A-O8A = O7A-O8A
 2.31832 with sigma of 0.001
 Cl1B-O5B = Cl1B-O6B = Cl1B-O7B = Cl1B-O8B
 1.42 with sigma of 0.001
 O5B-O6B = O5B-O7B = O5B-O8B = O6B-O7B = O6B-O8B = O7B-O8B
 2.31832 with sigma of 0.001
 Cl2-O9 = Cl2-O10 = Cl2-O11 = Cl2-O12
 1.42 with sigma of 0.001
 O9-O10 = O9-O11 = O9-O12 = O10-O11 = O10-O12 = O11-O12
 2.31832 with sigma of 0.001
 Cl2A-O9A = Cl2A-O10A = Cl2A-O11A = Cl2A-O12A
 1.42 with sigma of 0.001
 O9A-O10A = O9A-O11A = O9A-O12A = O10A-O11A = O10A-O12A = O11A-O12A
 2.31832 with sigma of 0.001
 Cl2B-O9B = Cl2B-O10B = Cl2B-O11B = Cl2B-O12B
 1.42 with sigma of 0.001
 O9B-O10B = O9B-O11B = O9B-O12B = O10B-O11B = O10B-O12B = O11B-O12B
 2.31832 with sigma of 0.001
3. Uiso/Uaniso restraints and constraints
O6 \\sim O7 \\sim O8 \\sim O6A \\sim O7A \\sim O8A \\sim O6B \\sim O7B \\sim
O8B: within 2A with sigma of 0.01 and sigma for terminal atoms of 0.02
Cl2 \\sim Cl2A \\sim Cl2B: within 2A with sigma of 0.01 and sigma for terminal
atoms of 0.02
O9 \\sim O10 \\sim O11 \\sim O12 \\sim Cl2A \\sim O9A \\sim O10A \\sim O11A
\\sim O12A \\sim Cl2B \\sim O9B \\sim O10B \\sim O11B \\sim O12B: within 2A
with sigma of 0.01 and sigma for terminal atoms of 0.02
Cl1 \\sim Cl1A \\sim Cl1B: within 2A with sigma of 0.01 and sigma for terminal
atoms of 0.02
O5 \\sim O5A \\sim O5B: within 2A with sigma of 0.01 and sigma for terminal
atoms of 0.02
4. Others
 1*[Sof(Cl1)+Sof(O5)+Sof(O6)+Sof(O7)+Sof(O8)]+1*[Sof(Cl1A)+Sof(O5A)+Sof(O6A)+
 Sof(O7A)+Sof(O8A)]+1*[Sof(Cl1B)+Sof(O5B)+Sof(O6B)+Sof(O7B)+Sof(O8B)]=1.0004
 with esd of 0.0002
 1*[Sof(Cl2)+Sof(O9)+Sof(O10)+Sof(O11)+Sof(O12)]+1*[Sof(Cl2A)+Sof(O9A)+
 Sof(O10A)+Sof(O11A)+Sof(O12A)]+1*[Sof(Cl2B)+Sof(O9B)+Sof(O10B)+Sof(O11B)+
 Sof(O12B)]=1 with esd of 0.0002
 Sof(Cl1)=Sof(O5)=Sof(O6)=Sof(O7)=Sof(O8)=FVAR(1)
 Sof(Cl1A)=Sof(O5A)=Sof(O6A)=Sof(O7A)=Sof(O8A)=FVAR(2)
 Sof(Cl1B)=Sof(O5B)=Sof(O6B)=Sof(O7B)=Sof(O8B)=FVAR(3)
 Sof(Cl2)=Sof(O9)=Sof(O10)=Sof(O11)=Sof(O12)=FVAR(4)
 Sof(Cl2A)=Sof(O9A)=Sof(O10A)=Sof(O11A)=Sof(O12A)=FVAR(5)
 Sof(Cl2B)=Sof(O9B)=Sof(O10B)=Sof(O11B)=Sof(O12B)=FVAR(6)
 1(DFIX)=1(DFIX)=1(DFIX)=1(DFIX)=1(DFIX)=1(DFIX)=FVAR(7)
5.a Secondary CH2 refined with riding coordinates:
 C8(H8A,H8B), C9(H9A,H9B), C10(H10A,H10B), C16(H16A,H16B), C17(H17A,H17B),
 C18(H18A,H18B), C19(H19A,H19B), C20(H20A,H20B), C21(H21A,H21B), C22(H22A,H22B),
  C30(H30A,H30B), C31(H31A,H31B), C32(H32A,H32B), C38(H38A,H38B), C39(H39A,
 H39B), C40(H40A,H40B), C41(H41A,H41B), C42(H42A,H42B), C43(H43A,H43B),
 C44(H44A,H44B)
5.b Aromatic/amide H refined with riding coordinates:
 C2(H2), C3(H3), C4(H4), C5(H5), C7(H7), C12(H12), C13(H13), C14(H14),
 C15(H15), C24(H24), C25(H25), C26(H26), C27(H27), C29(H29), C34(H34), C35(H35),
  C36(H36), C37(H37)
;

loop_
_space_group_symop_operation_xyz
'x, y, z'
'-x, y+1/2, -z+1/2'
'-x, -y, -z'
'x, -y-1/2, z-1/2'

loop_
_atom_site_label
_atom_site_type_symbol
_atom_site_fract_x
_atom_site_fract_y
_atom_site_fract_z
_atom_site_U_iso_or_equiv
_atom_site_adp_type
_atom_site_occupancy
_atom_site_site_symmetry_order
_atom_site_calc_flag
_atom_site_refinement_flags_posn
_atom_site_refinement_flags_adp
_atom_site_refinement_flags_occupancy
_atom_site_disorder_assembly
_atom_site_disorder_group
Zn1 Zn 0.94304(2) 0.33059(2) 0.80611(2) 0.03698(5) Uani 1 1 d . . . . .
O1 O 0.94573(7) 0.38646(9) 0.71130(6) 0.0466(3) Uani 1 1 d . . . . .
O2 O 0.92950(8) 0.12008(11) 0.64237(8) 0.0677(4) Uani 1 1 d . . . . .
N1 N 0.87164(7) 0.43983(10) 0.82270(7) 0.0406(3) Uani 1 1 d . . . . .
N2 N 0.95442(8) 0.32143(11) 0.92645(8) 0.0471(3) Uani 1 1 d . . . . .
N3 N 1.05572(7) 0.34597(10) 0.83858(7) 0.0402(3) Uani 1 1 d . . . . .
N4 N 0.90289(8) 0.18705(10) 0.78072(8) 0.0441(3) Uani 1 1 d . . . . .
C1 C 0.90469(9) 0.45330(11) 0.67580(8) 0.0389(3) Uani 1 1 d . . . . .
C2 C 0.91041(11) 0.47088(13) 0.60397(9) 0.0514(4) Uani 1 1 d . . . . .
H2 H 0.941650 0.431827 0.582840 0.062 Uiso 1 1 calc R . . . .
C3 C 0.87090(12) 0.54421(15) 0.56493(10) 0.0612(5) Uani 1 1 d . . . . .
H3 H 0.875239 0.553119 0.517713 0.073 Uiso 1 1 calc R . . . .
C4 C 0.82463(12) 0.60522(16) 0.59473(11) 0.0639(5) Uani 1 1 d . . . . .
H4 H 0.798471 0.655139 0.567985 0.077 Uiso 1 1 calc R . . . .
C5 C 0.81805(10) 0.59098(15) 0.66379(11) 0.0559(4) Uani 1 1 d . . . . .
H5 H 0.788094 0.633186 0.684081 0.067 Uiso 1 1 calc R . . . .
C6 C 0.85521(8) 0.51430(11) 0.70548(9) 0.0404(3) Uani 1 1 d . . . . .
C7 C 0.84472(8) 0.50616(12) 0.77763(9) 0.0413(3) Uani 1 1 d . . . . .
H7 H 0.815360 0.553933 0.793358 0.050 Uiso 1 1 calc R . . . .
C8 C 0.85901(10) 0.44794(15) 0.89567(10) 0.0531(4) Uani 1 1 d . . . . .
H8A H 0.820118 0.403591 0.903056 0.064 Uiso 1 1 calc R . . . .
H8B H 0.845101 0.515172 0.905262 0.064 Uiso 1 1 calc R . . . .
C9 C 0.92944(11) 0.42019(14) 0.94454(9) 0.0524(4) Uani 1 1 d . . . . .
H9A H 0.966615 0.469001 0.940319 0.063 Uiso 1 1 calc R . . . .
H9B H 0.921760 0.420216 0.993316 0.063 Uiso 1 1 calc R . . . .
C10 C 1.03251(11) 0.30920(17) 0.95649(10) 0.0570(5) Uani 1 1 d . . . . .
H10A H 1.042764 0.239365 0.965187 0.068 Uiso 1 1 calc R . . . .
H10B H 1.043178 0.343373 1.001716 0.068 Uiso 1 1 calc R . . . .
C11 C 1.08167(10) 0.34874(13) 0.90853(9) 0.0458(4) Uani 1 1 d . . . . .
C12 C 1.15241(11) 0.37923(16) 0.93505(10) 0.0573(5) Uani 1 1 d . . . . .
H12 H 1.168833 0.383169 0.983755 0.069 Uiso 1 1 calc R . . . .
C13 C 1.19790(11) 0.40353(16) 0.88853(11) 0.0595(5) Uani 1 1 d . . . . .
H13 H 1.245418 0.424124 0.905418 0.071 Uiso 1 1 calc R . . . .
C14 C 1.17229(10) 0.39702(15) 0.81660(11) 0.0540(4) Uani 1 1 d . . . . .
H14 H 1.202656 0.411019 0.784259 0.065 Uiso 1 1 calc R . . . .
C15 C 1.10084(9) 0.36938(13) 0.79346(9) 0.0452(4) Uani 1 1 d . . . . .
H15 H 1.083152 0.366815 0.744924 0.054 Uiso 1 1 calc R . . . .
C16 C 0.91182(13) 0.24233(16) 0.95448(11) 0.0618(5) Uani 1 1 d . . . . .
H16A H 0.861998 0.264697 0.951994 0.074 Uiso 1 1 calc R . . . .
H16B H 0.932341 0.230519 1.003966 0.074 Uiso 1 1 calc R . . . .
C17 C 0.91169(16) 0.14580(17) 0.91349(13) 0.0771(7) Uani 1 1 d . . . . .
H17A H 0.961556 0.129139 0.910122 0.093 Uiso 1 1 calc R . . . .
H17B H 0.893166 0.093498 0.940159 0.093 Uiso 1 1 calc R . . . .
C18 C 0.86660(13) 0.14818(16) 0.83911(13) 0.0681(6) Uani 1 1 d . . . . .
H18A H 0.850032 0.081266 0.826701 0.082 Uiso 1 1 calc R . . . .
H18B H 0.823652 0.188210 0.840434 0.082 Uiso 1 1 calc R . . . .
C19 C 0.96390(10) 0.11982(13) 0.77046(11) 0.0553(5) Uani 1 1 d . . . . .
H19A H 0.948418 0.051467 0.772931 0.066 Uiso 1 1 calc R . . . .
H19B H 1.005097 0.130555 0.808420 0.066 Uiso 1 1 calc R . . . .
C20 C 0.98704(11) 0.13744(17) 0.70057(12) 0.0627(5) Uani 1 1 d . . . . .
H20A H 1.003706 0.205324 0.698693 0.075 Uiso 1 1 calc R . . . .
H20B H 1.027596 0.094079 0.696542 0.075 Uiso 1 1 calc R . . . .
C21 C 0.87406(12) 0.19057(16) 0.64582(11) 0.0631(5) Uani 1 1 d . . . . .
H21A H 0.834280 0.180504 0.606329 0.076 Uiso 1 1 calc R . . . .
H21B H 0.893226 0.256778 0.641904 0.076 Uiso 1 1 calc R . . . .
C22 C 0.84598(10) 0.18146(14) 0.71451(12) 0.0572(5) Uani 1 1 d . . . . .
H22A H 0.810629 0.233723 0.716290 0.069 Uiso 1 1 calc R . . . .
H22B H 0.820592 0.118705 0.714441 0.069 Uiso 1 1 calc R . . . .
Zn2 Zn 0.56633(2) 0.67664(2) 0.32069(2) 0.03769(5) Uani 1 1 d . . . . .
O3 O 0.54264(7) 0.62401(9) 0.22302(6) 0.0491(3) Uani 1 1 d . . . . .
O4 O 0.56392(9) 0.88682(13) 0.15832(8) 0.0741(4) Uani 1 1 d . . . . .
N5 N 0.63555(7) 0.56118(10) 0.34930(7) 0.0428(3) Uani 1 1 d . . . . .
N6 N 0.57751(8) 0.68577(11) 0.44213(7) 0.0460(3) Uani 1 1 d . . . . .
N7 N 0.45809(8) 0.66792(10) 0.33496(8) 0.0448(3) Uani 1 1 d . . . . .
N8 N 0.60867(8) 0.81884(10) 0.30420(7) 0.0417(3) Uani 1 1 d . . . . .
C23 C 0.57706(9) 0.55727(12) 0.19304(9) 0.0429(3) Uani 1 1 d . . . . .
C24 C 0.55811(12) 0.54364(14) 0.11843(10) 0.0550(4) Uani 1 1 d . . . . .
H24 H 0.522912 0.584166 0.092175 0.066 Uiso 1 1 calc R . . . .
C25 C 0.59128(14) 0.47088(16) 0.08424(12) 0.0671(6) Uani 1 1 d . . . . .
H25 H 0.578762 0.464375 0.035236 0.081 Uiso 1 1 calc R . . . .
C26 C 0.64269(13) 0.40774(17) 0.12166(13) 0.0712(6) Uani 1 1 d . . . . .
H26 H 0.664386 0.358860 0.098225 0.085 Uiso 1 1 calc R . . . .
C27 C 0.66115(11) 0.41833(15) 0.19380(13) 0.0641(5) Uani 1 1 d . . . . .
H27 H 0.694545 0.374481 0.219086 0.077 Uiso 1 1 calc R . . . .
C28 C 0.63118(9) 0.49357(12) 0.23103(10) 0.0458(4) Uani 1 1 d . . . . .
C29 C 0.65494(9) 0.49740(12) 0.30667(10) 0.0474(4) Uani 1 1 d . . . . .
H29 H 0.687624 0.448780 0.326628 0.057 Uiso 1 1 calc R . . . .
C30 C 0.66227(11) 0.55122(15) 0.42539(10) 0.0547(4) Uani 1 1 d . . . . .
H30A H 0.705298 0.591913 0.439468 0.066 Uiso 1 1 calc R . . . .
H30B H 0.675169 0.482786 0.437028 0.066 Uiso 1 1 calc R . . . .
C31 C 0.60215(12) 0.58444(15) 0.46408(10) 0.0584(5) Uani 1 1 d . . . . .
H31A H 0.561355 0.538967 0.453708 0.070 Uiso 1 1 calc R . . . .
H31B H 0.619945 0.583226 0.514849 0.070 Uiso 1 1 calc R . . . .
C32 C 0.50467(11) 0.70395(18) 0.45891(10) 0.0606(5) Uani 1 1 d . . . . .
H32A H 0.498650 0.774471 0.465837 0.073 Uiso 1 1 calc R . . . .
H32B H 0.500822 0.670696 0.502995 0.073 Uiso 1 1 calc R . . . .
C33 C 0.44460(10) 0.66800(13) 0.40140(11) 0.0505(4) Uani 1 1 d . . . . .
C34 C 0.37661(11) 0.64282(16) 0.41613(13) 0.0624(5) Uani 1 1 d . . . . .
H34 H 0.368768 0.641088 0.462732 0.075 Uiso 1 1 calc R . . . .
C35 C 0.32110(12) 0.62051(17) 0.36098(14) 0.0699(6) Uani 1 1 d . . . . .
H35 H 0.275373 0.602778 0.369853 0.084 Uiso 1 1 calc R . . . .
C36 C 0.33394(11) 0.62469(16) 0.29251(13) 0.0642(5) Uani 1 1 d . . . . .
H36 H 0.296450 0.612618 0.254458 0.077 Uiso 1 1 calc R . . . .
C37 C 0.40307(10) 0.64699(14) 0.28091(11) 0.0530(4) Uani 1 1 d . . . . .
H37 H 0.412026 0.647632 0.234671 0.064 Uiso 1 1 calc R . . . .
C38 C 0.62960(11) 0.76134(15) 0.47781(9) 0.0555(4) Uani 1 1 d . . . . .
H38A H 0.678813 0.735682 0.482414 0.067 Uiso 1 1 calc R . . . .
H38B H 0.619837 0.773239 0.525178 0.067 Uiso 1 1 calc R . . . .
C39 C 0.62460(12) 0.85809(15) 0.43780(10) 0.0576(5) Uani 1 1 d . . . . .
H39A H 0.649122 0.908951 0.469054 0.069 Uiso 1 1 calc R . . . .
H39B H 0.573694 0.876733 0.425288 0.069 Uiso 1 1 calc R . . . .
C40 C 0.65738(11) 0.85599(16) 0.37060(10) 0.0564(4) Uani 1 1 d . . . . .
H40A H 0.672919 0.922660 0.361574 0.068 Uiso 1 1 calc R . . . .
H40B H 0.700627 0.814698 0.379360 0.068 Uiso 1 1 calc R . . . .
C41 C 0.54911(11) 0.89050(14) 0.28153(11) 0.0573(5) Uani 1 1 d . . . . .
H41A H 0.568510 0.957304 0.287065 0.069 Uiso 1 1 calc R . . . .
H41B H 0.512892 0.883742 0.311827 0.069 Uiso 1 1 calc R . . . .
C42 C 0.51351(12) 0.87478(19) 0.20585(12) 0.0691(6) Uani 1 1 d . . . . .
H42A H 0.493026 0.808552 0.200566 0.083 Uiso 1 1 calc R . . . .
H42B H 0.473896 0.921750 0.193536 0.083 Uiso 1 1 calc R . . . .
C43 C 0.61821(12) 0.81430(17) 0.17384(10) 0.0610(5) Uani 1 1 d . . . . .
H43A H 0.652942 0.822086 0.142081 0.073 Uiso 1 1 calc R . . . .
H43B H 0.596223 0.749214 0.165705 0.073 Uiso 1 1 calc R . . . .
C44 C 0.65778(11) 0.82105(16) 0.24957(11) 0.0567(5) Uani 1 1 d . . . . .
H44A H 0.685773 0.882024 0.255247 0.068 Uiso 1 1 calc R . . . .
H44B H 0.691921 0.766346 0.258692 0.068 Uiso 1 1 calc R . . . .
Cl1 Cl 0.84747(19) 0.6902(2) 0.37925(18) 0.0515(10) Uani 0.448(5) 1 d D U P A 1
O5 O 0.8172(4) 0.7258(5) 0.4374(3) 0.088(3) Uani 0.448(5) 1 d D U P A 1
O6 O 0.8153(3) 0.5976(3) 0.3565(3) 0.0830(17) Uani 0.448(5) 1 d D U P A 1
O7 O 0.8336(3) 0.7593(3) 0.3226(3) 0.0798(17) Uani 0.448(5) 1 d D U P A 1
O8 O 0.9238(2) 0.6779(5) 0.4006(4) 0.084(2) Uani 0.448(5) 1 d D U P A 1
Cl1A Cl 0.84377(18) 0.6913(2) 0.38334(18) 0.0456(9) Uani 0.445(5) 1 d D U P B 2
O5A O 0.8176(4) 0.7143(5) 0.4467(3) 0.0614(18) Uani 0.445(5) 1 d D U P B 2
O6A O 0.9103(2) 0.6382(4) 0.4004(4) 0.0775(17) Uani 0.445(5) 1 d D U P B 2
O7A O 0.8557(4) 0.7804(3) 0.3477(3) 0.097(2) Uani 0.445(5) 1 d D U P B 2
O8A O 0.7915(3) 0.6325(5) 0.3387(3) 0.0888(19) Uani 0.445(5) 1 d D U P B 2
Cl1B Cl 0.8448(4) 0.7004(6) 0.3793(4) 0.047(2) Uani 0.107(3) 1 d D U P C 3
O5B O 0.8099(8) 0.7169(14) 0.4383(6) 0.078(7) Uani 0.107(3) 1 d D U P C 3
O6B O 0.8764(9) 0.6043(7) 0.3843(9) 0.082(4) Uani 0.107(3) 1 d D U P C 3
O7B O 0.9002(7) 0.7726(9) 0.3789(9) 0.101(4) Uani 0.107(3) 1 d D U P C 3
O8B O 0.7929(6) 0.7077(13) 0.3156(5) 0.080(4) Uani 0.107(3) 1 d D U P C 3
Cl2 Cl 0.32270(14) 0.7081(2) 0.07826(13) 0.0571(6) Uani 0.531(4) 1 d D U P D 1
O9 O 0.2895(2) 0.7410(3) 0.1353(2) 0.1034(15) Uani 0.531(4) 1 d D U P D 1
O10 O 0.3403(3) 0.6061(2) 0.0872(3) 0.142(2) Uani 0.531(4) 1 d D U P D 1
O11 O 0.3872(2) 0.7636(4) 0.0773(3) 0.127(2) Uani 0.531(4) 1 d D U P D 1
O12 O 0.2736(2) 0.7221(5) 0.01325(18) 0.117(2) Uani 0.531(4) 1 d D U P D 1
Cl2A Cl 0.3262(3) 0.6944(4) 0.0743(2) 0.0664(13) Uani 0.271(4) 1 d D U P E 2
O9A O 0.3179(5) 0.6140(5) 0.1200(4) 0.097(3) Uani 0.271(4) 1 d D U P E 2
O10A O 0.3936(4) 0.6852(7) 0.0503(4) 0.099(3) Uani 0.271(4) 1 d D U P E 2
O11A O 0.3250(5) 0.7850(5) 0.1118(5) 0.138(3) Uani 0.271(4) 1 d D U P E 2
O12A O 0.2682(4) 0.6934(8) 0.0151(3) 0.107(3) Uani 0.271(4) 1 d D U P E 2
Cl2B Cl 0.3116(3) 0.7012(4) 0.0691(3) 0.0873(19) Uani 0.198(3) 1 d D U P F 3
O9B O 0.2982(6) 0.6818(8) 0.1385(3) 0.090(3) Uani 0.198(3) 1 d D U P F 3
O10B O 0.2811(6) 0.6240(6) 0.0228(5) 0.109(3) Uani 0.198(3) 1 d D U P F 3
O11B O 0.3879(3) 0.7059(9) 0.0705(6) 0.094(3) Uani 0.198(3) 1 d D U P F 3
O12B O 0.2792(6) 0.7929(5) 0.0447(6) 0.120(3) Uani 0.198(3) 1 d D U P F 3

loop_
_atom_site_aniso_label
_atom_site_aniso_U_11
_atom_site_aniso_U_22
_atom_site_aniso_U_33
_atom_site_aniso_U_23
_atom_site_aniso_U_13
_atom_site_aniso_U_12
Zn1 0.04145(10) 0.03205(9) 0.03769(9) -0.00024(6) 0.00770(7) 0.00189(7)
O1 0.0589(7) 0.0425(6) 0.0395(6) 0.0037(5) 0.0121(5) 0.0142(5)
O2 0.0719(9) 0.0651(9) 0.0619(9) -0.0241(7) 0.0011(7) 0.0061(7)
N1 0.0390(7) 0.0398(6) 0.0441(7) -0.0044(5) 0.0107(5) 0.0007(5)
N2 0.0501(8) 0.0520(8) 0.0414(7) 0.0064(6) 0.0144(6) 0.0011(6)
N3 0.0429(7) 0.0399(6) 0.0375(6) 0.0018(5) 0.0062(5) 0.0020(5)
N4 0.0435(7) 0.0343(6) 0.0540(8) -0.0012(6) 0.0078(6) -0.0005(5)
C1 0.0436(8) 0.0318(7) 0.0393(8) -0.0023(6) 0.0021(6) -0.0030(6)
C2 0.0704(12) 0.0441(9) 0.0385(8) -0.0008(7) 0.0062(8) 0.0038(8)
C3 0.0837(14) 0.0537(11) 0.0420(9) 0.0080(8) -0.0003(9) 0.0009(10)
C4 0.0676(13) 0.0590(11) 0.0603(12) 0.0171(9) -0.0016(10) 0.0132(10)
C5 0.0477(10) 0.0533(10) 0.0657(12) 0.0088(9) 0.0072(8) 0.0133(8)
C6 0.0351(7) 0.0372(7) 0.0467(8) 0.0000(6) 0.0012(6) -0.0007(6)
C7 0.0329(7) 0.0386(8) 0.0526(9) -0.0040(7) 0.0082(6) 0.0014(6)
C8 0.0566(10) 0.0590(11) 0.0473(9) -0.0045(8) 0.0194(8) 0.0069(8)
C9 0.0620(11) 0.0571(10) 0.0395(9) -0.0076(7) 0.0127(8) -0.0008(9)
C10 0.0554(11) 0.0767(13) 0.0386(9) 0.0126(8) 0.0075(8) 0.0058(9)
C11 0.0489(9) 0.0473(9) 0.0401(8) 0.0046(7) 0.0046(7) 0.0056(7)
C12 0.0542(11) 0.0661(12) 0.0471(10) 0.0016(9) -0.0032(8) 0.0023(9)
C13 0.0450(10) 0.0629(12) 0.0668(12) 0.0044(10) -0.0008(9) -0.0055(8)
C14 0.0490(10) 0.0561(10) 0.0589(11) 0.0062(9) 0.0144(8) -0.0041(8)
C15 0.0489(9) 0.0440(8) 0.0434(9) 0.0019(7) 0.0102(7) 0.0017(7)
C16 0.0749(13) 0.0639(12) 0.0522(11) 0.0135(9) 0.0266(10) -0.0041(10)
C17 0.111(2) 0.0546(12) 0.0725(15) 0.0177(11) 0.0334(14) -0.0087(12)
C18 0.0791(15) 0.0510(10) 0.0798(15) 0.0020(10) 0.0298(12) -0.0187(10)
C19 0.0549(10) 0.0376(8) 0.0685(12) -0.0076(8) -0.0027(9) 0.0123(7)
C20 0.0480(10) 0.0687(13) 0.0695(13) -0.0192(10) 0.0056(9) 0.0132(9)
C21 0.0626(12) 0.0619(12) 0.0563(12) -0.0101(9) -0.0131(9) 0.0025(9)
C22 0.0386(9) 0.0507(10) 0.0775(14) -0.0103(9) -0.0026(8) -0.0007(7)
Zn2 0.04135(10) 0.03666(9) 0.03470(9) -0.00031(7) 0.00580(7) 0.00573(7)
O3 0.0575(7) 0.0483(7) 0.0390(6) -0.0075(5) 0.0017(5) 0.0132(5)
O4 0.0868(11) 0.0826(11) 0.0521(8) 0.0241(8) 0.0104(7) -0.0012(9)
N5 0.0412(7) 0.0401(7) 0.0450(7) 0.0017(5) 0.0019(6) 0.0043(5)
N6 0.0495(8) 0.0533(8) 0.0351(7) 0.0021(6) 0.0068(6) 0.0036(6)
N7 0.0420(7) 0.0460(7) 0.0467(8) -0.0024(6) 0.0085(6) 0.0036(6)
N8 0.0490(8) 0.0397(7) 0.0367(7) -0.0003(5) 0.0087(6) 0.0027(5)
C23 0.0461(8) 0.0383(8) 0.0463(9) -0.0070(6) 0.0136(7) -0.0063(6)
C24 0.0728(12) 0.0487(9) 0.0460(9) -0.0076(8) 0.0174(9) -0.0116(9)
C25 0.0913(16) 0.0614(12) 0.0572(11) -0.0234(10) 0.0361(11) -0.0287(12)
C26 0.0729(14) 0.0630(13) 0.0874(16) -0.0345(12) 0.0404(13) -0.0098(11)
C27 0.0510(11) 0.0533(11) 0.0929(16) -0.0206(10) 0.0260(10) 0.0028(8)
C28 0.0379(8) 0.0418(8) 0.0602(10) -0.0102(7) 0.0152(7) -0.0023(6)
C29 0.0339(8) 0.0406(8) 0.0667(11) -0.0009(7) 0.0060(7) 0.0050(6)
C30 0.0568(11) 0.0534(10) 0.0495(10) 0.0092(8) -0.0023(8) 0.0092(8)
C31 0.0701(12) 0.0605(11) 0.0437(9) 0.0146(8) 0.0073(9) 0.0020(10)
C32 0.0595(11) 0.0801(14) 0.0456(10) -0.0057(9) 0.0185(9) 0.0029(10)
C33 0.0490(10) 0.0499(10) 0.0552(10) -0.0005(8) 0.0164(8) 0.0047(7)
C34 0.0580(12) 0.0597(11) 0.0762(14) 0.0023(10) 0.0302(11) 0.0015(9)
C35 0.0489(11) 0.0601(12) 0.1043(19) -0.0031(12) 0.0233(12) -0.0056(9)
C36 0.0458(10) 0.0599(12) 0.0844(16) -0.0084(11) 0.0044(10) -0.0051(9)
C37 0.0475(10) 0.0489(9) 0.0602(11) -0.0050(8) 0.0036(8) 0.0019(8)
C38 0.0629(11) 0.0642(11) 0.0362(8) -0.0033(8) 0.0003(8) -0.0002(9)
C39 0.0720(13) 0.0551(10) 0.0439(9) -0.0113(8) 0.0057(9) 0.0014(9)
C40 0.0597(11) 0.0581(11) 0.0489(10) -0.0074(8) 0.0035(8) -0.0087(9)
C41 0.0642(12) 0.0447(9) 0.0653(12) 0.0122(8) 0.0179(9) 0.0159(8)
C42 0.0593(12) 0.0805(15) 0.0663(13) 0.0219(11) 0.0078(10) 0.0175(11)
C43 0.0699(13) 0.0738(13) 0.0431(10) -0.0004(9) 0.0207(9) -0.0088(10)
C44 0.0487(10) 0.0721(13) 0.0519(10) 0.0000(9) 0.0162(8) -0.0075(9)
Cl1 0.0547(18) 0.061(2) 0.0392(15) -0.0018(13) 0.0109(12) 0.0179(14)
O5 0.087(5) 0.125(6) 0.056(4) -0.016(4) 0.022(4) 0.025(4)
O6 0.104(4) 0.060(2) 0.090(4) -0.017(2) 0.032(3) -0.017(3)
O7 0.105(4) 0.072(3) 0.065(3) 0.022(2) 0.021(3) 0.022(3)
O8 0.044(2) 0.127(5) 0.078(3) -0.016(3) 0.0053(19) 0.009(3)
Cl1A 0.0478(17) 0.0482(17) 0.0395(12) 0.0037(11) 0.0046(10) -0.0091(13)
O5A 0.063(4) 0.083(4) 0.040(2) -0.008(2) 0.013(2) 0.007(3)
O6A 0.053(3) 0.083(4) 0.097(4) 0.005(3) 0.017(3) 0.022(3)
O7A 0.104(5) 0.082(3) 0.107(5) 0.044(3) 0.023(4) -0.010(3)
O8A 0.077(3) 0.113(5) 0.074(3) -0.028(4) 0.007(2) -0.032(3)
Cl1B 0.022(3) 0.079(5) 0.044(4) 0.013(3) 0.019(3) 0.005(3)
O5B 0.075(11) 0.112(12) 0.056(11) 0.011(11) 0.036(10) 0.010(11)
O6B 0.092(9) 0.072(8) 0.084(8) -0.003(7) 0.023(8) 0.012(8)
O7B 0.095(9) 0.104(9) 0.102(9) 0.018(8) 0.015(8) -0.018(8)
O8B 0.078(8) 0.095(9) 0.062(7) -0.006(7) -0.005(7) 0.002(7)
Cl2 0.0451(10) 0.0717(10) 0.0548(10) -0.0028(8) 0.0102(8) -0.0088(8)
O9 0.115(3) 0.118(4) 0.084(3) -0.018(3) 0.037(2) 0.021(3)
O10 0.195(5) 0.085(3) 0.147(5) -0.003(3) 0.035(4) 0.037(3)
O11 0.083(3) 0.163(5) 0.129(4) 0.035(4) 0.006(3) -0.056(3)
O12 0.075(3) 0.196(6) 0.070(3) 0.008(3) -0.011(3) -0.009(3)
Cl2A 0.066(2) 0.087(2) 0.052(2) 0.0149(16) 0.0263(16) 0.0263(17)
O9A 0.119(5) 0.089(5) 0.084(5) 0.019(4) 0.021(4) -0.025(4)
O10A 0.066(4) 0.142(6) 0.096(5) -0.015(5) 0.032(4) 0.019(4)
O11A 0.151(6) 0.118(6) 0.141(6) -0.045(5) 0.018(5) 0.022(5)
O12A 0.072(6) 0.176(7) 0.067(5) 0.000(5) 0.000(5) 0.013(6)
Cl2B 0.065(3) 0.114(4) 0.087(3) 0.005(3) 0.022(2) -0.016(3)
O9B 0.104(6) 0.114(7) 0.057(4) -0.003(5) 0.031(4) 0.019(6)
O10B 0.112(6) 0.122(7) 0.099(6) -0.022(6) 0.037(5) -0.008(6)
O11B 0.057(5) 0.121(7) 0.111(7) -0.021(7) 0.031(5) 0.004(6)
O12B 0.105(6) 0.132(7) 0.121(7) 0.005(6) 0.021(6) 0.010(6)

loop_
_atom_type_symbol
_atom_type_description
_atom_type_scat_dispersion_real
_atom_type_scat_dispersion_imag
_atom_type_scat_source
C C 0.0033 0.0016 'International Tables Vol C Tables 4.2.6.8 and 6.1.1.4'
H H 0.0000 0.0000 'International Tables Vol C Tables 4.2.6.8 and 6.1.1.4'
Cl Cl 0.1484 0.1585 'International Tables Vol C Tables 4.2.6.8 and 6.1.1.4'
N N 0.0061 0.0033 'International Tables Vol C Tables 4.2.6.8 and 6.1.1.4'
O O 0.0106 0.0060 'International Tables Vol C Tables 4.2.6.8 and 6.1.1.4'
Zn Zn 0.2839 1.4301 'International Tables Vol C Tables 4.2.6.8 and 6.1.1.4'

loop_
_geom_angle_atom_site_label_1
_geom_angle_atom_site_label_2
_geom_angle_atom_site_label_3
_geom_angle
_geom_angle_site_symmetry_1
_geom_angle_site_symmetry_3
O1 Zn1 N1 89.52(5) . .
O1 Zn1 N2 159.57(5) . .
O1 Zn1 N3 92.68(5) . .
O1 Zn1 N4 101.85(6) . .
N1 Zn1 N2 80.11(5) . .
N1 Zn1 N3 121.91(5) . .
N1 Zn1 N4 118.96(5) . .
N3 Zn1 N2 78.31(5) . .
N3 Zn1 N4 117.23(5) . .
N4 Zn1 N2 98.57(6) . .
C1 O1 Zn1 129.74(10) . .
C21 O2 C20 107.96(14) . .
C7 N1 Zn1 125.82(11) . .
C7 N1 C8 118.74(14) . .
C8 N1 Zn1 114.95(11) . .
C9 N2 Zn1 102.26(10) . .
C9 N2 C10 109.91(16) . .
C9 N2 C16 110.66(15) . .
C10 N2 Zn1 107.92(10) . .
C10 N2 C16 109.41(15) . .
C16 N2 Zn1 116.39(12) . .
C11 N3 Zn1 117.64(11) . .
C11 N3 C15 118.61(15) . .
C15 N3 Zn1 122.80(11) . .
C18 N4 Zn1 109.81(12) . .
C18 N4 C22 105.46(15) . .
C19 N4 Zn1 109.96(11) . .
C19 N4 C18 109.91(15) . .
C19 N4 C22 107.34(14) . .
C22 N4 Zn1 114.21(11) . .
O1 C1 C2 119.09(15) . .
O1 C1 C6 123.78(14) . .
C2 C1 C6 117.08(15) . .
C1 C2 H2 119.2 . .
C3 C2 C1 121.53(18) . .
C3 C2 H2 119.2 . .
C2 C3 H3 119.4 . .
C2 C3 C4 121.11(18) . .
C4 C3 H3 119.4 . .
C3 C4 H4 120.5 . .
C5 C4 C3 119.05(18) . .
C5 C4 H4 120.5 . .
C4 C5 H5 118.9 . .
C4 C5 C6 122.16(18) . .
C6 C5 H5 118.9 . .
C1 C6 C7 123.25(14) . .
C5 C6 C1 118.97(16) . .
C5 C6 C7 117.64(15) . .
N1 C7 C6 126.73(15) . .
N1 C7 H7 116.6 . .
C6 C7 H7 116.6 . .
N1 C8 H8A 110.2 . .
N1 C8 H8B 110.2 . .
N1 C8 C9 107.58(14) . .
H8A C8 H8B 108.5 . .
C9 C8 H8A 110.2 . .
C9 C8 H8B 110.2 . .
N2 C9 C8 110.69(15) . .
N2 C9 H9A 109.5 . .
N2 C9 H9B 109.5 . .
C8 C9 H9A 109.5 . .
C8 C9 H9B 109.5 . .
H9A C9 H9B 108.1 . .
N2 C10 H10A 109.0 . .
N2 C10 H10B 109.0 . .
N2 C10 C11 112.83(14) . .
H10A C10 H10B 107.8 . .
C11 C10 H10A 109.0 . .
C11 C10 H10B 109.0 . .
N3 C11 C10 116.66(16) . .
N3 C11 C12 121.58(17) . .
C12 C11 C10 121.57(16) . .
C11 C12 H12 120.4 . .
C13 C12 C11 119.29(18) . .
C13 C12 H12 120.4 . .
C12 C13 H13 120.4 . .
C12 C13 C14 119.25(18) . .
C14 C13 H13 120.4 . .
C13 C14 H14 120.6 . .
C13 C14 C15 118.78(18) . .
C15 C14 H14 120.6 . .
N3 C15 C14 122.40(17) . .
N3 C15 H15 118.8 . .
C14 C15 H15 118.8 . .
N2 C16 H16A 109.1 . .
N2 C16 H16B 109.1 . .
N2 C16 C17 112.36(16) . .
H16A C16 H16B 107.9 . .
C17 C16 H16A 109.1 . .
C17 C16 H16B 109.1 . .
C16 C17 H17A 108.6 . .
C16 C17 H17B 108.6 . .
H17A C17 H17B 107.6 . .
C18 C17 C16 114.5(2) . .
C18 C17 H17A 108.6 . .
C18 C17 H17B 108.6 . .
N4 C18 C17 117.26(19) . .
N4 C18 H18A 108.0 . .
N4 C18 H18B 108.0 . .
C17 C18 H18A 108.0 . .
C17 C18 H18B 108.0 . .
H18A C18 H18B 107.2 . .
N4 C19 H19A 109.3 . .
N4 C19 H19B 109.3 . .
N4 C19 C20 111.63(15) . .
H19A C19 H19B 108.0 . .
C20 C19 H19A 109.3 . .
C20 C19 H19B 109.3 . .
O2 C20 C19 112.16(17) . .
O2 C20 H20A 109.2 . .
O2 C20 H20B 109.2 . .
C19 C20 H20A 109.2 . .
C19 C20 H20B 109.2 . .
H20A C20 H20B 107.9 . .
O2 C21 H21A 109.5 . .
O2 C21 H21B 109.5 . .
O2 C21 C22 110.90(17) . .
H21A C21 H21B 108.0 . .
C22 C21 H21A 109.5 . .
C22 C21 H21B 109.5 . .
N4 C22 C21 115.45(16) . .
N4 C22 H22A 108.4 . .
N4 C22 H22B 108.4 . .
C21 C22 H22A 108.4 . .
C21 C22 H22B 108.4 . .
H22A C22 H22B 107.5 . .
O3 Zn2 N5 90.22(5) . .
O3 Zn2 N6 160.18(6) . .
O3 Zn2 N7 92.60(6) . .
O3 Zn2 N8 102.16(5) . .
N5 Zn2 N6 80.21(5) . .
N5 Zn2 N7 120.21(6) . .
N5 Zn2 N8 119.85(6) . .
N7 Zn2 N6 77.66(6) . .
N7 Zn2 N8 117.71(5) . .
N8 Zn2 N6 97.65(5) . .
C23 O3 Zn2 128.57(11) . .
C43 O4 C42 108.54(15) . .
C29 N5 Zn2 125.44(12) . .
C29 N5 C30 119.28(15) . .
C30 N5 Zn2 115.25(11) . .
C31 N6 Zn2 101.85(11) . .
C31 N6 C38 111.02(15) . .
C32 N6 Zn2 107.98(11) . .
C32 N6 C31 110.14(16) . .
C32 N6 C38 109.77(15) . .
C38 N6 Zn2 115.78(11) . .
C33 N7 Zn2 118.27(12) . .
C33 N7 C37 118.82(16) . .
C37 N7 Zn2 122.10(13) . .
C40 N8 Zn2 111.04(11) . .
C41 N8 Zn2 110.82(11) . .
C41 N8 C40 109.74(14) . .
C41 N8 C44 107.50(14) . .
C44 N8 Zn2 114.18(11) . .
C44 N8 C40 103.24(14) . .
O3 C23 C24 118.72(17) . .
O3 C23 C28 123.68(15) . .
C24 C23 C28 117.55(16) . .
C23 C24 H24 119.5 . .
C25 C24 C23 121.0(2) . .
C25 C24 H24 119.5 . .
C24 C25 H25 119.4 . .
C26 C25 C24 121.2(2) . .
C26 C25 H25 119.4 . .
C25 C26 H26 120.5 . .
C27 C26 C25 118.98(18) . .
C27 C26 H26 120.5 . .
C26 C27 H27 118.9 . .
C26 C27 C28 122.2(2) . .
C28 C27 H27 118.9 . .
C23 C28 C29 123.81(15) . .
C27 C28 C23 118.99(18) . .
C27 C28 C29 117.11(18) . .
N5 C29 C28 126.46(15) . .
N5 C29 H29 116.8 . .
C28 C29 H29 116.8 . .
N5 C30 H30A 110.1 . .
N5 C30 H30B 110.1 . .
N5 C30 C31 108.04(14) . .
H30A C30 H30B 108.4 . .
C31 C30 H30A 110.1 . .
C31 C30 H30B 110.1 . .
N6 C31 C30 110.70(15) . .
N6 C31 H31A 109.5 . .
N6 C31 H31B 109.5 . .
C30 C31 H31A 109.5 . .
C30 C31 H31B 109.5 . .
H31A C31 H31B 108.1 . .
N6 C32 H32A 109.1 . .
N6 C32 H32B 109.1 . .
N6 C32 C33 112.49(15) . .
H32A C32 H32B 107.8 . .
C33 C32 H32A 109.1 . .
C33 C32 H32B 109.1 . .
N7 C33 C32 117.00(16) . .
N7 C33 C34 121.68(19) . .
C34 C33 C32 121.17(18) . .
C33 C34 H34 120.4 . .
C35 C34 C33 119.2(2) . .
C35 C34 H34 120.4 . .
C34 C35 H35 120.4 . .
C34 C35 C36 119.2(2) . .
C36 C35 H35 120.4 . .
C35 C36 H36 120.4 . .
C35 C36 C37 119.3(2) . .
C37 C36 H36 120.4 . .
N7 C37 C36 121.7(2) . .
N7 C37 H37 119.1 . .
C36 C37 H37 119.1 . .
N6 C38 H38A 109.1 . .
N6 C38 H38B 109.1 . .
N6 C38 C39 112.56(15) . .
H38A C38 H38B 107.8 . .
C39 C38 H38A 109.1 . .
C39 C38 H38B 109.1 . .
C38 C39 H39A 108.6 . .
C38 C39 H39B 108.6 . .
C38 C39 C40 114.60(17) . .
H39A C39 H39B 107.6 . .
C40 C39 H39A 108.6 . .
C40 C39 H39B 108.6 . .
N8 C40 C39 116.54(16) . .
N8 C40 H40A 108.2 . .
N8 C40 H40B 108.2 . .
C39 C40 H40A 108.2 . .
C39 C40 H40B 108.2 . .
H40A C40 H40B 107.3 . .
N8 C41 H41A 109.3 . .
N8 C41 H41B 109.3 . .
N8 C41 C42 111.83(16) . .
H41A C41 H41B 107.9 . .
C42 C41 H41A 109.3 . .
C42 C41 H41B 109.3 . .
O4 C42 C41 111.82(18) . .
O4 C42 H42A 109.3 . .
O4 C42 H42B 109.3 . .
C41 C42 H42A 109.3 . .
C41 C42 H42B 109.3 . .
H42A C42 H42B 107.9 . .
O4 C43 H43A 109.2 . .
O4 C43 H43B 109.2 . .
O4 C43 C44 111.90(17) . .
H43A C43 H43B 107.9 . .
C44 C43 H43A 109.2 . .
C44 C43 H43B 109.2 . .
N8 C44 H44A 108.7 . .
N8 C44 H44B 108.7 . .
C43 C44 N8 114.34(16) . .
C43 C44 H44A 108.7 . .
C43 C44 H44B 108.7 . .
H44A C44 H44B 107.6 . .
O6 Cl1 O5 109.43(9) . .
O6 Cl1 O8 109.46(9) . .
O7 Cl1 O5 109.46(9) . .
O7 Cl1 O6 109.51(9) . .
O7 Cl1 O8 109.52(9) . .
O8 Cl1 O5 109.45(9) . .
O6A Cl1A O5A 109.46(8) . .
O7A Cl1A O5A 109.44(9) . .
O7A Cl1A O6A 109.49(9) . .
O7A Cl1A O8A 109.48(9) . .
O8A Cl1A O5A 109.45(8) . .
O8A Cl1A O6A 109.51(9) . .
O6B Cl1B O5B 109.46(9) . .
O7B Cl1B O5B 109.48(9) . .
O7B Cl1B O6B 109.48(9) . .
O7B Cl1B O8B 109.49(9) . .
O8B Cl1B O5B 109.46(9) . .
O8B Cl1B O6B 109.46(9) . .
O9 Cl2 O12 109.40(9) . .
O10 Cl2 O9 109.49(9) . .
O10 Cl2 O11 109.56(9) . .
O10 Cl2 O12 109.53(9) . .
O11 Cl2 O9 109.39(9) . .
O11 Cl2 O12 109.45(9) . .
O9A Cl2A O12A 109.41(9) . .
O10A Cl2A O9A 109.50(9) . .
O10A Cl2A O11A 109.53(9) . .
O10A Cl2A O12A 109.48(9) . .
O11A Cl2A O9A 109.44(9) . .
O11A Cl2A O12A 109.47(9) . .
O9B Cl2B O10B 109.42(9) . .
O9B Cl2B O12B 109.45(9) . .
O11B Cl2B O9B 109.54(9) . .
O11B Cl2B O10B 109.48(9) . .
O11B Cl2B O12B 109.52(9) . .
O12B Cl2B O10B 109.41(9) . .

loop_
_geom_bond_atom_site_label_1
_geom_bond_atom_site_label_2
_geom_bond_distance
_geom_bond_site_symmetry_2
Zn1 O1 1.9750(11) .
Zn1 N1 2.0487(13) .
Zn1 N2 2.2798(15) .
Zn1 N3 2.0927(14) .
Zn1 N4 2.1020(13) .
O1 C1 1.2946(19) .
O2 C20 1.422(2) .
O2 C21 1.415(3) .
N1 C7 1.282(2) .
N1 C8 1.462(2) .
N2 C9 1.473(2) .
N2 C10 1.477(2) .
N2 C16 1.487(2) .
N3 C11 1.341(2) .
N3 C15 1.347(2) .
N4 C18 1.501(2) .
N4 C19 1.495(2) .
N4 C22 1.504(2) .
C1 C2 1.418(2) .
C1 C6 1.428(2) .
C2 H2 0.9300 .
C2 C3 1.373(3) .
C3 H3 0.9300 .
C3 C4 1.387(3) .
C4 H4 0.9300 .
C4 C5 1.364(3) .
C5 H5 0.9300 .
C5 C6 1.411(2) .
C6 C7 1.434(2) .
C7 H7 0.9300 .
C8 H8A 0.9700 .
C8 H8B 0.9700 .
C8 C9 1.518(3) .
C9 H9A 0.9700 .
C9 H9B 0.9700 .
C10 H10A 0.9700 .
C10 H10B 0.9700 .
C10 C11 1.506(3) .
C11 C12 1.389(3) .
C12 H12 0.9300 .
C12 C13 1.375(3) .
C13 H13 0.9300 .
C13 C14 1.378(3) .
C14 H14 0.9300 .
C14 C15 1.379(3) .
C15 H15 0.9300 .
C16 H16A 0.9700 .
C16 H16B 0.9700 .
C16 C17 1.521(3) .
C17 H17A 0.9700 .
C17 H17B 0.9700 .
C17 C18 1.520(4) .
C18 H18A 0.9700 .
C18 H18B 0.9700 .
C19 H19A 0.9700 .
C19 H19B 0.9700 .
C19 C20 1.497(3) .
C20 H20A 0.9700 .
C20 H20B 0.9700 .
C21 H21A 0.9700 .
C21 H21B 0.9700 .
C21 C22 1.505(3) .
C22 H22A 0.9700 .
C22 H22B 0.9700 .
Zn2 O3 1.9758(11) .
Zn2 N5 2.0350(13) .
Zn2 N6 2.3012(14) .
Zn2 N7 2.0879(14) .
Zn2 N8 2.1197(14) .
O3 C23 1.2977(19) .
O4 C42 1.429(3) .
O4 C43 1.401(3) .
N5 C29 1.282(2) .
N5 C30 1.460(2) .
N6 C31 1.479(2) .
N6 C32 1.471(2) .
N6 C38 1.488(2) .
N7 C33 1.340(2) .
N7 C37 1.351(2) .
N8 C40 1.511(2) .
N8 C41 1.478(2) .
N8 C44 1.508(2) .
C23 C24 1.422(2) .
C23 C28 1.423(2) .
C24 H24 0.9300 .
C24 C25 1.386(3) .
C25 H25 0.9300 .
C25 C26 1.383(4) .
C26 H26 0.9300 .
C26 C27 1.371(3) .
C27 H27 0.9300 .
C27 C28 1.412(2) .
C28 C29 1.438(3) .
C29 H29 0.9300 .
C30 H30A 0.9700 .
C30 H30B 0.9700 .
C30 C31 1.518(3) .
C31 H31A 0.9700 .
C31 H31B 0.9700 .
C32 H32A 0.9700 .
C32 H32B 0.9700 .
C32 C33 1.504(3) .
C33 C34 1.389(3) .
C34 H34 0.9300 .
C34 C35 1.374(3) .
C35 H35 0.9300 .
C35 C36 1.376(3) .
C36 H36 0.9300 .
C36 C37 1.380(3) .
C37 H37 0.9300 .
C38 H38A 0.9700 .
C38 H38B 0.9700 .
C38 C39 1.508(3) .
C39 H39A 0.9700 .
C39 H39B 0.9700 .
C39 C40 1.520(3) .
C40 H40A 0.9700 .
C40 H40B 0.9700 .
C41 H41A 0.9700 .
C41 H41B 0.9700 .
C41 C42 1.498(3) .
C42 H42A 0.9700 .
C42 H42B 0.9700 .
C43 H43A 0.9700 .
C43 H43B 0.9700 .
C43 C44 1.508(3) .
C44 H44A 0.9700 .
C44 H44B 0.9700 .
Cl1 O5 1.4203(9) .
Cl1 O6 1.4198(9) .
Cl1 O7 1.4192(9) .
Cl1 O8 1.4198(9) .
Cl1A O5A 1.4204(9) .
Cl1A O6A 1.4197(9) .
Cl1A O7A 1.4194(9) .
Cl1A O8A 1.4196(9) .
Cl1B O5B 1.4198(9) .
Cl1B O6B 1.4198(9) .
Cl1B O7B 1.4196(9) .
Cl1B O8B 1.4197(9) .
Cl2 O9 1.4198(9) .
Cl2 O10 1.4187(9) .
Cl2 O11 1.4191(9) .
Cl2 O12 1.4203(9) .
Cl2A O9A 1.4198(9) .
Cl2A O10A 1.4191(9) .
Cl2A O11A 1.4195(9) .
Cl2A O12A 1.4202(9) .
Cl2B O9B 1.4196(9) .
Cl2B O10B 1.4202(9) .
Cl2B O11B 1.4191(9) .
Cl2B O12B 1.4198(9) .

loop_
_geom_hbond_atom_site_label_D
_geom_hbond_atom_site_label_H
_geom_hbond_atom_site_label_A
_geom_hbond_distance_DH
_geom_hbond_distance_HA
_geom_hbond_distance_DA
_geom_hbond_angle_DHA
_geom_hbond_site_symmetry_A
_geom_hbond_publ_flag
C7 H7 O7 0.93 2.59 3.296(4) 133.0 4_576 yes
C7 H7 O7A 0.93 2.52 3.168(3) 126.8 4_576 yes
C8 H8A O9A 0.97 2.54 3.364(8) 142.4 3_666 yes
C8 H8A O9B 0.97 2.49 3.377(11) 151.8 3_666 yes
C8 H8A O10B 0.97 2.58 3.416(10) 143.9 3_666 yes
C10 H10B O7B 0.97 2.53 3.217(16) 127.9 2_746 yes
C12 H12 O5 0.93 2.59 3.174(6) 121.2 2_746 yes
C14 H14 O8A 0.93 2.45 3.189(6) 136.8 3_766 yes
C14 H14 O8B 0.93 2.51 3.068(13) 119.0 3_766 yes
C15 H15 O1 0.93 2.54 3.045(2) 114.3 . yes
C18 H18A O6 0.97 2.59 3.484(5) 153.5 4_566 yes
C18 H18B O9 0.97 2.44 3.385(4) 166.1 3_666 yes
C20 H20A O7B 0.97 2.54 3.059(13) 113.4 3_766 yes
C21 H21B O1 0.97 2.31 3.122(2) 141.1 . yes
C29 H29 O11A 0.93 2.54 3.254(6) 134.2 2_645 yes
C34 H34 O11 0.93 2.51 3.308(5) 143.6 4_576 yes
C36 H36 O9B 0.93 2.41 3.006(7) 121.4 . yes
C37 H37 O3 0.93 2.51 3.021(2) 115.2 . yes
C37 H37 O9A 0.93 2.60 3.237(8) 126.5 . yes
C37 H37 O9B 0.93 2.59 3.096(8) 114.5 . yes
C40 H40B O5 0.97 2.56 3.499(8) 163.9 . yes
C40 H40B O5B 0.97 2.52 3.461(17) 163.6 . yes
C43 H43B O3 0.97 2.33 3.153(3) 141.6 . yes
C44 H44B O8B 0.97 2.15 3.025(11) 149.1 . yes

loop_
_geom_torsion_atom_site_label_1
_geom_torsion_atom_site_label_2
_geom_torsion_atom_site_label_3
_geom_torsion_atom_site_label_4
_geom_torsion
_geom_torsion_site_symmetry_1
_geom_torsion_site_symmetry_2
_geom_torsion_site_symmetry_3
_geom_torsion_site_symmetry_4
Zn1 O1 C1 C2 -170.75(12) . . . .
Zn1 O1 C1 C6 11.9(2) . . . .
Zn1 N1 C7 C6 4.1(2) . . . .
Zn1 N1 C8 C9 33.07(18) . . . .
Zn1 N2 C9 C8 46.76(16) . . . .
Zn1 N2 C10 C11 24.52(19) . . . .
Zn1 N2 C16 C17 39.9(2) . . . .
Zn1 N3 C11 C10 18.6(2) . . . .
Zn1 N3 C11 C12 -166.27(14) . . . .
Zn1 N3 C15 C14 167.88(14) . . . .
Zn1 N4 C18 C17 -56.0(2) . . . .
Zn1 N4 C19 C20 -75.89(17) . . . .
Zn1 N4 C22 C21 74.91(18) . . . .
O1 C1 C2 C3 -176.68(17) . . . .
O1 C1 C6 C5 174.21(16) . . . .
O1 C1 C6 C7 -1.4(2) . . . .
O2 C21 C22 N4 54.3(2) . . . .
N1 C8 C9 N2 -55.1(2) . . . .
N2 C10 C11 N3 -29.7(2) . . . .
N2 C10 C11 C12 155.20(18) . . . .
N2 C16 C17 C18 -71.3(3) . . . .
N3 C11 C12 C13 -2.6(3) . . . .
N4 C19 C20 O2 -60.7(2) . . . .
C1 C2 C3 C4 1.1(3) . . . .
C1 C6 C7 N1 -6.8(3) . . . .
C2 C1 C6 C5 -3.2(2) . . . .
C2 C1 C6 C7 -178.87(15) . . . .
C2 C3 C4 C5 -0.7(3) . . . .
C3 C4 C5 C6 -1.8(3) . . . .
C4 C5 C6 C1 3.8(3) . . . .
C4 C5 C6 C7 179.72(18) . . . .
C5 C6 C7 N1 177.47(16) . . . .
C6 C1 C2 C3 0.9(3) . . . .
C7 N1 C8 C9 -139.36(16) . . . .
C8 N1 C7 C6 175.60(16) . . . .
C9 N2 C10 C11 -86.25(19) . . . .
C9 N2 C16 C17 156.00(19) . . . .
C10 N2 C9 C8 161.18(14) . . . .
C10 N2 C16 C17 -82.7(2) . . . .
C10 C11 C12 C13 172.29(19) . . . .
C11 N3 C15 C14 -0.7(3) . . . .
C11 C12 C13 C14 0.0(3) . . . .
C12 C13 C14 C15 2.1(3) . . . .
C13 C14 C15 N3 -1.8(3) . . . .
C15 N3 C11 C10 -172.18(16) . . . .
C15 N3 C11 C12 2.9(3) . . . .
C16 N2 C9 C8 -77.86(19) . . . .
C16 N2 C10 C11 152.05(17) . . . .
C16 C17 C18 N4 85.4(3) . . . .
C18 N4 C19 C20 163.10(17) . . . .
C18 N4 C22 C21 -164.43(17) . . . .
C19 N4 C18 C17 65.1(2) . . . .
C19 N4 C22 C21 -47.3(2) . . . .
C20 O2 C21 C22 -59.6(2) . . . .
C21 O2 C20 C19 64.4(2) . . . .
C22 N4 C18 C17 -179.53(19) . . . .
C22 N4 C19 C20 48.9(2) . . . .
Zn2 O3 C23 C24 -168.62(12) . . . .
Zn2 O3 C23 C28 14.0(2) . . . .
Zn2 N5 C29 C28 -1.0(3) . . . .
Zn2 N5 C30 C31 33.73(19) . . . .
Zn2 N6 C31 C30 45.64(17) . . . .
Zn2 N6 C32 C33 25.0(2) . . . .
Zn2 N6 C38 C39 41.8(2) . . . .
Zn2 N7 C33 C32 17.5(2) . . . .
Zn2 N7 C33 C34 -166.96(15) . . . .
Zn2 N7 C37 C36 168.74(15) . . . .
Zn2 N8 C40 C39 -54.4(2) . . . .
Zn2 N8 C41 C42 -74.71(18) . . . .
Zn2 N8 C44 C43 75.26(19) . . . .
O3 C23 C24 C25 -177.55(17) . . . .
O3 C23 C28 C27 175.07(16) . . . .
O3 C23 C28 C29 -1.4(3) . . . .
O4 C43 C44 N8 53.9(2) . . . .
N5 C30 C31 N6 -54.9(2) . . . .
N6 C32 C33 N7 -29.3(3) . . . .
N6 C32 C33 C34 155.13(18) . . . .
N6 C38 C39 C40 -73.9(2) . . . .
N7 C33 C34 C35 -2.2(3) . . . .
N8 C41 C42 O4 -60.7(2) . . . .
C23 C24 C25 C26 1.4(3) . . . .
C23 C28 C29 N5 -5.3(3) . . . .
C24 C23 C28 C27 -2.4(2) . . . .
C24 C23 C28 C29 -178.84(16) . . . .
C24 C25 C26 C27 -0.4(3) . . . .
C25 C26 C27 C28 -2.1(3) . . . .
C26 C27 C28 C23 3.5(3) . . . .
C26 C27 C28 C29 -179.81(18) . . . .
C27 C28 C29 N5 178.20(17) . . . .
C28 C23 C24 C25 0.0(3) . . . .
C29 N5 C30 C31 -144.43(17) . . . .
C30 N5 C29 C28 176.95(17) . . . .
C31 N6 C32 C33 -85.5(2) . . . .
C31 N6 C38 C39 157.21(16) . . . .
C32 N6 C31 C30 160.03(16) . . . .
C32 N6 C38 C39 -80.8(2) . . . .
C32 C33 C34 C35 173.1(2) . . . .
C33 N7 C37 C36 -0.8(3) . . . .
C33 C34 C35 C36 -0.7(3) . . . .
C34 C35 C36 C37 2.8(3) . . . .
C35 C36 C37 N7 -2.1(3) . . . .
C37 N7 C33 C32 -172.59(17) . . . .
C37 N7 C33 C34 3.0(3) . . . .
C38 N6 C31 C30 -78.18(19) . . . .
C38 N6 C32 C33 152.01(17) . . . .
C38 C39 C40 N8 84.9(2) . . . .
C40 N8 C41 C42 162.30(17) . . . .
C40 N8 C44 C43 -164.09(17) . . . .
C41 N8 C40 C39 68.5(2) . . . .
C41 N8 C44 C43 -48.1(2) . . . .
C42 O4 C43 C44 -58.5(2) . . . .
C43 O4 C42 C41 62.7(2) . . . .
C44 N8 C40 C39 -177.15(17) . . . .
C44 N8 C41 C42 50.7(2) . . . .
